data_4330890
loop_
_publ_author_name
'Dimitri Matioszek'
'Nathalie Saffon'
'Jean-Marc Sotiropoulos'
'Karinne Miqueu'
'Annie Castel'
'Jean Escudi\'e'

_publ_section_title
;
 Bis(amidinato)germylenerhodium Complexes: Synthesis, Structure, and
 Density Functional Theory Calculations
;
_journal_name_full 'Inorganic Chemistry'
_journal_page_first 11716
_journal_page_last 11721
_journal_paper_doi 10.1021/ic3016194
_journal_volume 51
_journal_year 2012
_chemical_formula_sum 'C21 H35 N2 Rh Si2'
_chemical_formula_weight 474.60
_chemical_name_systematic
; 
 ? 
;
_space_group_IT_number 7
_symmetry_cell_setting monoclinic
_symmetry_space_group_name_Hall 'P -2yac'
_symmetry_space_group_name_H-M 'P 1 n 1'
_atom_sites_solution_hydrogens geom
_atom_sites_solution_primary direct
_atom_sites_solution_secondary difmap
_audit_creation_method SHELXL-97
_cell_angle_alpha 90.00
_cell_angle_beta 94.379(2)
_cell_angle_gamma 90.00
_cell_formula_units_Z 4
_cell_length_a 6.6791(2)
_cell_length_b 9.7861(4)
_cell_length_c 34.6517(13)
_cell_measurement_reflns_used 9433
_cell_measurement_temperature 193(2)
_cell_measurement_theta_max 29.75
_cell_measurement_theta_min 2.39
_cell_volume 2258.30(14)
_computing_cell_refinement 'Bruker SAINT'
_computing_data_collection 'Bruker APEX2'
_computing_data_reduction 'Bruker SAINT'
_computing_molecular_graphics 'Bruker SHELXTL'
_computing_publication_material 'Bruker SHELXTL'
_computing_structure_refinement 'SHELXL-97 (Sheldrick, 1997)'
_computing_structure_solution 'SHELXS-97 (Sheldrick, 1990)'
_diffrn_ambient_temperature 193(2)
_diffrn_measured_fraction_theta_full 0.991
_diffrn_measured_fraction_theta_max 0.991
_diffrn_measurement_device_type 'Bruker kappa APEX-II CCD Quazar'
_diffrn_measurement_method 'phi and omega scans'
_diffrn_radiation_monochromator graphite
_diffrn_radiation_source 'fine-focus sealed tube'
_diffrn_radiation_type MoK\a
_diffrn_radiation_wavelength 0.71073
_diffrn_reflns_av_R_equivalents 0.0406
_diffrn_reflns_av_sigmaI/netI 0.0580
_diffrn_reflns_limit_h_max 9
_diffrn_reflns_limit_h_min -9
_diffrn_reflns_limit_k_max 13
_diffrn_reflns_limit_k_min -13
_diffrn_reflns_limit_l_max 49
_diffrn_reflns_limit_l_min -49
_diffrn_reflns_number 34029
_diffrn_reflns_theta_full 30.51
_diffrn_reflns_theta_max 30.51
_diffrn_reflns_theta_min 5.11
_diffrn_standards_number 0
_exptl_absorpt_coefficient_mu 0.870
_exptl_absorpt_correction_T_max 0.9028
_exptl_absorpt_correction_T_min 0.7222
_exptl_absorpt_correction_type multi-scan
_exptl_absorpt_process_details 'SADABS (Bruker-AXS)'
_exptl_crystal_colour yellow
_exptl_crystal_density_diffrn 1.396
_exptl_crystal_description needle
_exptl_crystal_F_000 992
_exptl_crystal_size_max 0.40
_exptl_crystal_size_mid 0.18
_exptl_crystal_size_min 0.12
_refine_diff_density_max 0.543
_refine_diff_density_min -0.764
_refine_diff_density_rms 0.081
_refine_ls_abs_structure_details 'Flack H D (1983), Acta Cryst. A39, 876-881'
_refine_ls_abs_structure_Flack 0.082(19)
_refine_ls_extinction_method none
_refine_ls_goodness_of_fit_ref 1.024
_refine_ls_hydrogen_treatment constr
_refine_ls_matrix_type full
_refine_ls_number_parameters 481
_refine_ls_number_reflns 13075
_refine_ls_number_restraints 2
_refine_ls_restrained_S_all 1.024
_refine_ls_R_factor_all 0.0491
_refine_ls_R_factor_gt 0.0382
_refine_ls_shift/su_max 0.002
_refine_ls_shift/su_mean 0.000
_refine_ls_structure_factor_coef Fsqd
_refine_ls_weighting_details 'calc w=1/[\s^2^(Fo^2^)+(0.0245P)^2^+0.6042P] where P=(Fo^2^+2Fc^2^)/3'
_refine_ls_weighting_scheme calc
_refine_ls_wR_factor_gt 0.0681
_refine_ls_wR_factor_ref 0.0715
_reflns_number_gt 11479
_reflns_number_total 13075
_reflns_threshold_expression >2sigma(I)
_cod_data_source_file ic3016194_si_001_3.cif
_cod_data_source_block 4a
_cod_database_code 4330890

loop_
_symmetry_equiv_pos_as_xyz
'x, y, z'
'x+1/2, -y, z+1/2'

loop_
_atom_site_label
_atom_site_type_symbol
_atom_site_fract_x
_atom_site_fract_y
_atom_site_fract_z
_atom_site_U_iso_or_equiv
_atom_site_adp_type
_atom_site_occupancy
_atom_site_symmetry_multiplicity
_atom_site_calc_flag
_atom_site_refinement_flags
Rh1 Rh 0.00626(3) 0.71052(2) 0.568268(7) 0.02051(6) Uani 1 1 d .
Si1 Si 0.18081(17) 0.43405(9) 0.51235(3) 0.0246(2) Uani 1 1 d .
Si2 Si 0.22640(15) 0.63915(10) 0.66377(3) 0.0225(2) Uani 1 1 d .
N1 N 0.1635(5) 0.5332(3) 0.55357(9) 0.0245(7) Uani 1 1 d .
N2 N 0.1708(4) 0.6107(3) 0.61433(8) 0.0211(6) Uani 1 1 d .
C1 C 0.2417(5) 0.5219(3) 0.59023(10) 0.0205(7) Uani 1 1 d .
C2 C 0.3983(5) 0.4178(3) 0.60241(10) 0.0198(7) Uani 1 1 d .
C3 C 0.3447(6) 0.2877(3) 0.61301(11) 0.0291(8) Uani 1 1 d .
H3 H 0.2067 0.2638 0.6126 0.035 Uiso 1 1 calc R
C4 C 0.4894(8) 0.1921(4) 0.62419(13) 0.0368(10) Uani 1 1 d .
H4 H 0.4513 0.1022 0.6309 0.044 Uiso 1 1 calc R
C5 C 0.6892(9) 0.2274(5) 0.62556(15) 0.0425(13) Uani 1 1 d .
H5 H 0.7894 0.1627 0.6338 0.051 Uiso 1 1 calc R
C6 C 0.7437(7) 0.3579(5) 0.61479(13) 0.0385(10) Uani 1 1 d .
H6 H 0.8818 0.3818 0.6154 0.046 Uiso 1 1 calc R
C7 C 0.5996(5) 0.4533(4) 0.60319(11) 0.0273(8) Uani 1 1 d .
H7 H 0.6378 0.5425 0.5958 0.033 Uiso 1 1 calc R
C8 C 0.3724(7) 0.2950(4) 0.51587(15) 0.0379(11) Uani 1 1 d .
H8A H 0.5050 0.3341 0.5231 0.057 Uiso 1 1 calc R
H8B H 0.3744 0.2489 0.4908 0.057 Uiso 1 1 calc R
H8C H 0.3383 0.2288 0.5356 0.057 Uiso 1 1 calc R
C9 C -0.0698(6) 0.3524(4) 0.50111(15) 0.0462(11) Uani 1 1 d .
H9A H -0.1035 0.2962 0.5231 0.069 Uiso 1 1 calc R
H9B H -0.0654 0.2948 0.4781 0.069 Uiso 1 1 calc R
H9C H -0.1720 0.4235 0.4963 0.069 Uiso 1 1 calc R
C10 C 0.2299(8) 0.5446(4) 0.47044(13) 0.0506(13) Uani 1 1 d .
H10A H 0.1247 0.6143 0.4670 0.076 Uiso 1 1 calc R
H10B H 0.2302 0.4887 0.4470 0.076 Uiso 1 1 calc R
H10C H 0.3608 0.5893 0.4753 0.076 Uiso 1 1 calc R
C11 C 0.3447(6) 0.4913(4) 0.69076(10) 0.0375(9) Uani 1 1 d .
H11A H 0.2617 0.4097 0.6859 0.056 Uiso 1 1 calc R
H11B H 0.3557 0.5115 0.7185 0.056 Uiso 1 1 calc R
H11C H 0.4788 0.4751 0.6820 0.056 Uiso 1 1 calc R
C12 C 0.3971(6) 0.7894(4) 0.67106(12) 0.0397(9) Uani 1 1 d .
H12A H 0.5310 0.7651 0.6636 0.060 Uiso 1 1 calc R
H12B H 0.4058 0.8163 0.6984 0.060 Uiso 1 1 calc R
H12C H 0.3440 0.8658 0.6551 0.060 Uiso 1 1 calc R
C13 C -0.0145(5) 0.6780(4) 0.68540(10) 0.0326(8) Uani 1 1 d .
H13A H -0.0670 0.7657 0.6754 0.049 Uiso 1 1 calc R
H13B H 0.0092 0.6832 0.7136 0.049 Uiso 1 1 calc R
H13C H -0.1121 0.6056 0.6785 0.049 Uiso 1 1 calc R
C14 C -0.0249(6) 0.9062(3) 0.59205(11) 0.0278(8) Uani 1 1 d .
H14 H 0.0509 0.9189 0.6178 0.033 Uiso 1 1 calc R
C15 C -0.2060(6) 0.8389(4) 0.59381(11) 0.0294(8) Uani 1 1 d .
H15 H -0.2345 0.8107 0.6206 0.035 Uiso 1 1 calc R
C16 C -0.3918(5) 0.8668(4) 0.56770(12) 0.0354(9) Uani 1 1 d .
H16A H -0.3921 0.9639 0.5597 0.042 Uiso 1 1 calc R
H16B H -0.5116 0.8513 0.5823 0.042 Uiso 1 1 calc R
C17 C -0.4059(7) 0.7776(5) 0.53205(15) 0.0519(13) Uani 1 1 d .
H17A H -0.4797 0.8276 0.5106 0.062 Uiso 1 1 calc R
H17B H -0.4838 0.6945 0.5373 0.062 Uiso 1 1 calc R
C18 C -0.2020(7) 0.7357(4) 0.51954(12) 0.0371(10) Uani 1 1 d .
H18 H -0.2072 0.6563 0.5013 0.044 Uiso 1 1 calc R
C19 C -0.0382(7) 0.8230(4) 0.51569(12) 0.0357(9) Uani 1 1 d .
H19 H 0.0513 0.7952 0.4952 0.043 Uiso 1 1 calc R
C20 C -0.0527(7) 0.9743(4) 0.52167(13) 0.0411(11) Uani 1 1 d .
H20A H -0.1937 1.0036 0.5159 0.049 Uiso 1 1 calc R
H20B H 0.0305 1.0217 0.5034 0.049 Uiso 1 1 calc R
C21 C 0.0168(7) 1.0156(3) 0.56267(13) 0.0408(10) Uani 1 1 d .
H21A H -0.0524 1.1010 0.5693 0.049 Uiso 1 1 calc R
H21B H 0.1628 1.0345 0.5641 0.049 Uiso 1 1 calc R
Rh2 Rh 0.62272(3) 0.76520(3) 0.342078(8) 0.02139(6) Uani 1 1 d .
Si3 Si 0.44749(16) 1.04278(10) 0.39887(3) 0.0258(2) Uani 1 1 d .
Si4 Si 0.36578(15) 0.83511(10) 0.24845(3) 0.0251(2) Uani 1 1 d .
N3 N 0.4663(5) 0.9453(3) 0.35753(9) 0.0226(6) Uani 1 1 d .
N4 N 0.4347(4) 0.8577(3) 0.29740(9) 0.0241(6) Uani 1 1 d .
C22 C 0.3802(5) 0.9521(3) 0.32184(11) 0.0201(7) Uani 1 1 d .
C23 C 0.2260(6) 1.0583(3) 0.31033(11) 0.0234(8) Uani 1 1 d .
C24 C 0.0311(6) 1.0430(4) 0.31995(11) 0.0276(8) Uani 1 1 d .
H24 H -0.0052 0.9663 0.3347 0.033 Uiso 1 1 calc R
C25 C -0.1137(6) 1.1409(4) 0.30794(13) 0.0365(10) Uani 1 1 d .
H25 H -0.2485 1.1295 0.3143 0.044 Uiso 1 1 calc R
C26 C -0.0628(8) 1.2524(5) 0.28717(16) 0.0375(12) Uani 1 1 d .
H26 H -0.1622 1.3182 0.2793 0.045 Uiso 1 1 calc R
C27 C 0.1326(7) 1.2702(4) 0.27746(13) 0.0367(10) Uani 1 1 d .
H27 H 0.1682 1.3483 0.2632 0.044 Uiso 1 1 calc R
C28 C 0.2769(6) 1.1721(4) 0.28883(11) 0.0294(8) Uani 1 1 d .
H28 H 0.4109 1.1828 0.2819 0.035 Uiso 1 1 calc R
C29 C 0.7038(6) 1.0895(5) 0.41798(15) 0.0547(13) Uani 1 1 d .
H29A H 0.7779 1.0068 0.4262 0.082 Uiso 1 1 calc R
H29B H 0.6965 1.1508 0.4402 0.082 Uiso 1 1 calc R
H29C H 0.7730 1.1358 0.3977 0.082 Uiso 1 1 calc R
C30 C 0.3216(7) 0.9419(4) 0.43581(12) 0.0442(11) Uani 1 1 d .
H30A H 0.1782 0.9336 0.4279 0.066 Uiso 1 1 calc R
H30B H 0.3387 0.9886 0.4609 0.066 Uiso 1 1 calc R
H30C H 0.3819 0.8507 0.4381 0.066 Uiso 1 1 calc R
C31 C 0.2999(8) 1.2031(4) 0.39213(14) 0.0396(11) Uani 1 1 d .
H31A H 0.3405 1.2515 0.3692 0.059 Uiso 1 1 calc R
H31B H 0.3248 1.2613 0.4150 0.059 Uiso 1 1 calc R
H31C H 0.1566 1.1810 0.3886 0.059 Uiso 1 1 calc R
C32 C 0.3754(6) 0.6489(4) 0.23638(11) 0.0418(10) Uani 1 1 d .
H32A H 0.5124 0.6149 0.2421 0.063 Uiso 1 1 calc R
H32B H 0.3356 0.6359 0.2088 0.063 Uiso 1 1 calc R
H32C H 0.2832 0.5986 0.2519 0.063 Uiso 1 1 calc R
C33 C 0.5438(6) 0.9304(5) 0.21906(11) 0.0452(10) Uani 1 1 d .
H33A H 0.5306 1.0288 0.2236 0.068 Uiso 1 1 calc R
H33B H 0.5123 0.9108 0.1915 0.068 Uiso 1 1 calc R
H33C H 0.6817 0.9017 0.2267 0.068 Uiso 1 1 calc R
C34 C 0.1028(5) 0.8889(4) 0.23385(11) 0.0369(9) Uani 1 1 d .
H34A H 0.0121 0.8508 0.2520 0.055 Uiso 1 1 calc R
H34B H 0.0639 0.8553 0.2077 0.055 Uiso 1 1 calc R
H34C H 0.0942 0.9889 0.2341 0.055 Uiso 1 1 calc R
C35 C 0.8048(5) 0.6397(3) 0.30970(11) 0.0267(8) Uani 1 1 d .
H35 H 0.7878 0.6559 0.2811 0.032 Uiso 1 1 calc R
C36 C 0.6545(6) 0.5601(3) 0.32383(12) 0.0309(9) Uani 1 1 d .
H36 H 0.5490 0.5303 0.3035 0.037 Uiso 1 1 calc R
C37 C 0.6919(7) 0.4591(4) 0.35651(13) 0.0481(12) Uani 1 1 d .
H37A H 0.8335 0.4286 0.3577 0.058 Uiso 1 1 calc R
H37B H 0.6053 0.3780 0.3515 0.058 Uiso 1 1 calc R
C38 C 0.6485(8) 0.5218(4) 0.39495(15) 0.0526(13) Uani 1 1 d .
H38A H 0.7311 0.4753 0.4160 0.063 Uiso 1 1 calc R
H38B H 0.5056 0.5067 0.3994 0.063 Uiso 1 1 calc R
C39 C 0.6930(7) 0.6752(4) 0.39665(12) 0.0394(10) Uani 1 1 d .
H39 H 0.6337 0.7236 0.4185 0.047 Uiso 1 1 calc R
C40 C 0.8659(7) 0.7360(4) 0.38477(12) 0.0353(9) Uani 1 1 d .
H40 H 0.9053 0.8211 0.3994 0.042 Uiso 1 1 calc R
C41 C 1.0419(6) 0.6603(5) 0.37005(13) 0.0438(10) Uani 1 1 d .
H41A H 1.0549 0.5702 0.3830 0.053 Uiso 1 1 calc R
H41B H 1.1665 0.7125 0.3770 0.053 Uiso 1 1 calc R
C42 C 1.0196(6) 0.6390(4) 0.32609(12) 0.0352(9) Uani 1 1 d .
H42A H 1.0937 0.7121 0.3135 0.042 Uiso 1 1 calc R
H42B H 1.0816 0.5505 0.3199 0.042 Uiso 1 1 calc R

loop_
_atom_site_aniso_label
_atom_site_aniso_U_11
_atom_site_aniso_U_22
_atom_site_aniso_U_33
_atom_site_aniso_U_23
_atom_site_aniso_U_13
_atom_site_aniso_U_12
Rh1 0.02312(14) 0.02117(12) 0.01707(13) 0.00029(11) 0.00049(10) 0.00187(11)
Si1 0.0319(6) 0.0247(5) 0.0172(5) -0.0042(4) 0.0024(4) -0.0040(4)
Si2 0.0241(5) 0.0286(5) 0.0147(5) -0.0014(4) 0.0017(4) 0.0009(4)
N1 0.0301(18) 0.0264(14) 0.0169(17) -0.0008(11) 0.0016(13) 0.0002(12)
N2 0.0233(15) 0.0251(14) 0.0148(15) -0.0013(10) 0.0000(11) 0.0050(11)
C1 0.0217(18) 0.0221(15) 0.0178(18) 0.0001(12) 0.0008(14) -0.0067(13)
C2 0.0249(19) 0.0224(15) 0.0119(17) -0.0031(12) 0.0002(13) 0.0018(13)
C3 0.0339(19) 0.0224(16) 0.031(2) -0.0033(14) 0.0018(15) -0.0037(14)
C4 0.056(3) 0.0256(18) 0.029(2) -0.0003(16) 0.0032(18) 0.0080(18)
C5 0.057(4) 0.039(3) 0.031(3) -0.0012(19) 0.004(2) 0.025(2)
C6 0.027(2) 0.053(3) 0.036(2) 0.002(2) 0.0041(17) 0.0054(19)
C7 0.0227(18) 0.0333(18) 0.025(2) 0.0017(14) -0.0006(14) -0.0048(13)
C8 0.040(3) 0.041(2) 0.033(2) -0.0087(19) 0.0032(19) 0.0114(19)
C9 0.044(3) 0.035(2) 0.057(3) -0.0115(19) -0.011(2) -0.0061(18)
C10 0.087(4) 0.038(2) 0.029(2) -0.0047(17) 0.017(2) -0.011(2)
C11 0.047(2) 0.046(2) 0.0202(18) 0.0016(15) 0.0031(15) 0.0146(17)
C12 0.040(2) 0.048(2) 0.031(2) -0.0076(18) 0.0041(16) -0.0106(18)
C13 0.0339(19) 0.038(2) 0.0262(19) -0.0012(15) 0.0065(15) -0.0007(15)
C14 0.036(2) 0.0267(17) 0.0205(18) -0.0038(14) 0.0020(15) 0.0045(14)
C15 0.032(2) 0.0353(19) 0.0213(19) 0.0010(14) 0.0037(15) 0.0068(15)
C16 0.0204(18) 0.051(2) 0.035(2) 0.0119(17) 0.0002(16) 0.0077(15)
C17 0.045(3) 0.053(3) 0.054(3) 0.012(2) -0.018(2) 0.000(2)
C18 0.045(3) 0.037(2) 0.026(2) -0.0027(17) -0.0128(18) 0.0129(18)
C19 0.054(3) 0.0294(19) 0.023(2) 0.0036(16) 0.0027(18) 0.0094(18)
C20 0.056(3) 0.032(2) 0.036(3) 0.0106(17) 0.009(2) 0.0026(18)
C21 0.053(3) 0.0248(17) 0.045(3) -0.0016(18) 0.003(2) -0.0029(19)
Rh2 0.02336(13) 0.02265(13) 0.01817(14) 0.00075(11) 0.00157(10) 0.00275(11)
Si3 0.0278(6) 0.0289(5) 0.0206(6) -0.0049(4) 0.0007(4) -0.0022(4)
Si4 0.0239(5) 0.0329(5) 0.0185(5) -0.0026(4) 0.0011(4) 0.0026(4)
N3 0.0257(17) 0.0242(14) 0.0175(16) -0.0021(11) -0.0011(13) 0.0036(11)
N4 0.0265(16) 0.0239(14) 0.0211(16) -0.0026(11) -0.0019(12) 0.0009(12)
C22 0.0164(17) 0.0232(16) 0.0211(19) 0.0023(12) 0.0047(14) -0.0013(12)
C23 0.027(2) 0.0237(16) 0.0199(19) -0.0028(13) 0.0022(15) -0.0003(13)
C24 0.0288(19) 0.0303(18) 0.024(2) -0.0001(14) 0.0051(15) 0.0039(14)
C25 0.027(2) 0.042(2) 0.041(3) -0.0040(18) 0.0003(17) 0.0117(16)
C26 0.038(3) 0.038(2) 0.036(3) 0.007(2) -0.001(2) 0.018(2)
C27 0.053(3) 0.029(2) 0.028(2) 0.0080(15) 0.0008(18) 0.0038(16)
C28 0.032(2) 0.0281(18) 0.029(2) 0.0022(15) 0.0055(15) 0.0008(15)
C29 0.033(2) 0.072(3) 0.057(3) -0.030(3) -0.008(2) -0.001(2)
C30 0.069(3) 0.045(2) 0.021(2) -0.0022(17) 0.018(2) -0.001(2)
C31 0.050(3) 0.035(2) 0.033(2) -0.016(2) 0.004(2) 0.0025(19)
C32 0.053(3) 0.045(2) 0.025(2) -0.0145(17) -0.0054(17) 0.0059(19)
C33 0.041(2) 0.073(3) 0.023(2) 0.0013(19) 0.0077(16) -0.008(2)
C34 0.0286(19) 0.053(2) 0.029(2) -0.0073(17) -0.0036(15) 0.0085(17)
C35 0.0302(19) 0.0301(18) 0.0200(18) -0.0039(14) 0.0025(14) 0.0059(14)
C36 0.036(2) 0.0236(17) 0.034(2) -0.0049(15) 0.0061(17) 0.0011(15)
C37 0.065(3) 0.031(2) 0.052(3) 0.0086(18) 0.024(2) 0.0041(19)
C38 0.075(3) 0.043(2) 0.043(3) 0.019(2) 0.027(3) 0.015(2)
C39 0.050(3) 0.050(2) 0.019(2) 0.0090(18) 0.0102(18) 0.020(2)
C40 0.037(2) 0.043(2) 0.024(2) -0.0042(17) -0.0068(16) 0.0101(17)
C41 0.031(2) 0.054(3) 0.045(3) -0.002(2) -0.0101(18) 0.0102(19)
C42 0.031(2) 0.040(2) 0.035(2) 0.0006(17) 0.0063(17) 0.0040(15)

loop_
_atom_type_symbol
_atom_type_description
_atom_type_scat_dispersion_real
_atom_type_scat_dispersion_imag
_atom_type_scat_source
C C 0.0033 0.0016 'International Tables Vol C Tables 4.2.6.8 and 6.1.1.4'
H H 0.0000 0.0000 'International Tables Vol C Tables 4.2.6.8 and 6.1.1.4'
N N 0.0061 0.0033 'International Tables Vol C Tables 4.2.6.8 and 6.1.1.4'
Si Si 0.0817 0.0704 'International Tables Vol C Tables 4.2.6.8 and 6.1.1.4'
Rh Rh -1.1178 0.9187 'International Tables Vol C Tables 4.2.6.8 and 6.1.1.4'

loop_
_geom_angle_atom_site_label_1
_geom_angle_atom_site_label_2
_geom_angle_atom_site_label_3
_geom_angle
C14 Rh1 N2 100.78(13)
C14 Rh1 N1 155.47(14)
N2 Rh1 N1 63.98(11)
C14 Rh1 C18 97.36(15)
N2 Rh1 C18 158.45(15)
N1 Rh1 C18 102.22(14)
C14 Rh1 C19 81.55(15)
N2 Rh1 C19 156.62(15)
N1 Rh1 C19 104.94(14)
C18 Rh1 C19 38.56(18)
C14 Rh1 C15 38.08(14)
N2 Rh1 C15 106.44(13)
N1 Rh1 C15 160.34(13)
C18 Rh1 C15 81.13(16)
C19 Rh1 C15 89.83(15)
N1 Si1 C10 110.08(17)
N1 Si1 C8 116.23(19)
C10 Si1 C8 108.3(2)
N1 Si1 C9 107.17(19)
C10 Si1 C9 107.1(2)
C8 Si1 C9 107.5(2)
N2 Si2 C11 114.71(15)
N2 Si2 C13 107.53(16)
C11 Si2 C13 107.58(17)
N2 Si2 C12 109.89(17)
C11 Si2 C12 108.2(2)
C13 Si2 C12 108.76(18)
C1 N1 Si1 133.4(2)
C1 N1 Rh1 90.3(2)
Si1 N1 Rh1 136.30(18)
C1 N2 Si2 131.8(2)
C1 N2 Rh1 91.0(2)
Si2 N2 Rh1 136.72(15)
N2 C1 N1 114.4(3)
N2 C1 C2 123.2(3)
N1 C1 C2 122.5(3)
C3 C2 C7 119.8(3)
C3 C2 C1 120.9(3)
C7 C2 C1 119.4(3)
C2 C3 C4 120.7(4)
C5 C4 C3 119.7(4)
C4 C5 C6 119.7(4)
C7 C6 C5 120.7(4)
C6 C7 C2 119.4(4)
C15 C14 C21 124.8(4)
C15 C14 Rh1 72.3(2)
C21 C14 Rh1 110.6(3)
C14 C15 C16 124.9(4)
C14 C15 Rh1 69.6(2)
C16 C15 Rh1 113.6(3)
C15 C16 C17 112.6(3)
C16 C17 C18 112.9(4)
C19 C18 C17 125.9(4)
C19 C18 Rh1 71.2(2)
C17 C18 Rh1 110.7(3)
C18 C19 C20 122.0(4)
C18 C19 Rh1 70.3(2)
C20 C19 Rh1 113.5(3)
C19 C20 C21 112.0(3)
C20 C21 C14 112.4(3)
C39 Rh2 C35 97.81(15)
C39 Rh2 C36 81.44(17)
C35 Rh2 C36 38.34(14)
C39 Rh2 N4 155.92(15)
C35 Rh2 N4 101.16(13)
C36 Rh2 N4 104.70(14)
C39 Rh2 C40 38.28(17)
C35 Rh2 C40 81.46(15)
C36 Rh2 C40 89.53(16)
N4 Rh2 C40 160.30(15)
C39 Rh2 N3 101.51(14)
C35 Rh2 N3 157.72(13)
C36 Rh2 N3 156.54(14)
N4 Rh2 N3 63.73(11)
C40 Rh2 N3 107.32(14)
N3 Si3 C29 108.00(19)
N3 Si3 C31 115.57(19)
C29 Si3 C31 107.7(2)
N3 Si3 C30 109.93(18)
C29 Si3 C30 109.8(2)
C31 Si3 C30 105.7(2)
N4 Si4 C34 113.73(16)
N4 Si4 C32 109.34(16)
C34 Si4 C32 105.17(18)
N4 Si4 C33 109.60(17)
C34 Si4 C33 109.62(19)
C32 Si4 C33 109.2(2)
C22 N3 Si3 133.6(2)
C22 N3 Rh2 89.6(2)
Si3 N3 Rh2 136.74(17)
C22 N4 Si4 130.4(3)
C22 N4 Rh2 90.4(2)
Si4 N4 Rh2 139.15(16)
N4 C22 N3 116.2(3)
N4 C22 C23 122.1(3)
N3 C22 C23 121.6(3)
C24 C23 C28 119.3(3)
C24 C23 C22 120.3(3)
C28 C23 C22 120.4(3)
C23 C24 C25 119.9(4)
C26 C25 C24 120.6(4)
C25 C26 C27 120.5(4)
C26 C27 C28 119.2(4)
C27 C28 C23 120.5(4)
C36 C35 C42 124.0(4)
C36 C35 Rh2 71.2(2)
C42 C35 Rh2 112.0(2)
C35 C36 C37 123.3(4)
C35 C36 Rh2 70.4(2)
C37 C36 Rh2 114.2(3)
C36 C37 C38 111.3(3)
C37 C38 C39 112.4(4)
C40 C39 C38 124.9(4)
C40 C39 Rh2 71.8(2)
C38 C39 Rh2 110.3(3)
C39 C40 C41 125.2(4)
C39 C40 Rh2 69.9(2)
C41 C40 Rh2 113.8(3)
C40 C41 C42 112.5(3)
C35 C42 C41 113.1(3)

loop_
_geom_bond_atom_site_label_1
_geom_bond_atom_site_label_2
_geom_bond_distance
Rh1 C14 2.101(3)
Rh1 N2 2.108(3)
Rh1 N1 2.110(3)
Rh1 C18 2.118(4)
Rh1 C19 2.130(4)
Rh1 C15 2.136(4)
Si1 N1 1.738(3)
Si1 C10 1.860(4)
Si1 C8 1.866(4)
Si1 C9 1.869(4)
Si2 N2 1.747(3)
Si2 C11 1.865(4)
Si2 C13 1.865(4)
Si2 C12 1.866(4)
N1 C1 1.341(5)
N2 C1 1.318(4)
C1 C2 1.497(5)
C2 C3 1.379(5)
C2 C7 1.387(5)
C3 C4 1.380(6)
C4 C5 1.376(7)
C5 C6 1.387(7)
C6 C7 1.378(5)
C14 C15 1.383(5)
C14 C21 1.518(5)
C15 C16 1.504(5)
C16 C17 1.509(6)
C17 C18 1.517(6)
C18 C19 1.403(6)
C19 C20 1.499(5)
C20 C21 1.515(6)
Rh2 C39 2.106(4)
Rh2 C35 2.110(3)
Rh2 C36 2.120(3)
Rh2 N4 2.121(3)
Rh2 C40 2.131(4)
Rh2 N3 2.138(3)
Si3 N3 1.733(3)
Si3 C29 1.845(4)
Si3 C31 1.858(4)
Si3 C30 1.866(4)
Si4 N4 1.737(3)
Si4 C34 1.866(4)
Si4 C32 1.871(4)
Si4 C33 1.872(4)
N3 C22 1.325(4)
N4 C22 1.323(4)
C22 C23 1.495(5)
C23 C24 1.376(5)
C23 C28 1.396(5)
C24 C25 1.402(5)
C25 C26 1.364(6)
C26 C27 1.383(7)
C27 C28 1.396(5)
C35 C36 1.389(5)
C35 C42 1.503(5)
C36 C37 1.509(6)
C37 C38 1.514(7)
C38 C39 1.530(6)
C39 C40 1.390(6)
C40 C41 1.511(6)
C41 C42 1.534(6)
